data_7005272
loop_
_publ_author_name
'Khalimon, Andrey Yu.'
'Dorogov, Konstantin Yu.'
'Churakov, Andrei V.'
'Kuzmina, Lyudmila G.'
'Lemenovskii, Dmitry A.'
'Howard, Judith A. K.'
'Nikonov, Georgii I.'

_publ_section_title
;
 Synthesis and structural studies of germyl and germyl/stannyl
 substituted tungstenocenes
;
_journal_issue 23
_journal_name_full 'Dalton Transactions'
_journal_page_first 2440
_journal_paper_doi 10.1039/b618806k
_journal_year 2007
_chemical_formula_moiety 'C14 H22 Cl2 Ge Sn W'
_chemical_formula_sum 'C14 H22 Cl2 Ge Sn W'
_chemical_formula_weight 636.35
_chemical_name_systematic
;
?
;
_space_group_IT_number 14
_symmetry_cell_setting monoclinic
_symmetry_space_group_name_Hall '-P 2ybc'
_symmetry_space_group_name_H-M 'P 1 21/c 1'
_atom_sites_solution_hydrogens geom
_atom_sites_solution_primary direct
_atom_sites_solution_secondary difmap
_audit_creation_method SHELXL-97
_cell_angle_alpha 90.00
_cell_angle_beta 100.515(1)
_cell_angle_gamma 90.00
_cell_formula_units_Z 8
_cell_length_a 13.7812(3)
_cell_length_b 8.9668(2)
_cell_length_c 29.2034(6)
_cell_measurement_reflns_used 7841
_cell_measurement_temperature 123(2)
_cell_measurement_theta_max 30.490
_cell_measurement_theta_min 2.677
_cell_volume 3548.16(13)
_computing_structure_refinement 'SHELXL-97 (Sheldrick, 1997)'
_computing_structure_solution 'SHELXS-97 (Sheldrick, 1990)'
_diffrn_ambient_temperature 123(2)
_diffrn_measured_fraction_theta_full 0.999
_diffrn_measured_fraction_theta_max 0.999
_diffrn_measurement_device_type 'Bruker SMART 6K'
_diffrn_measurement_method \w
_diffrn_radiation_monochromator graphite
_diffrn_radiation_source 'fine-focus sealed tube'
_diffrn_radiation_type MoK\a
_diffrn_radiation_wavelength 0.71073
_diffrn_reflns_av_R_equivalents 0.0269
_diffrn_reflns_av_sigmaI/netI 0.0278
_diffrn_reflns_limit_h_max 18
_diffrn_reflns_limit_h_min -18
_diffrn_reflns_limit_k_max 12
_diffrn_reflns_limit_k_min -12
_diffrn_reflns_limit_l_max 39
_diffrn_reflns_limit_l_min -39
_diffrn_reflns_number 28307
_diffrn_reflns_theta_full 28.50
_diffrn_reflns_theta_max 28.50
_diffrn_reflns_theta_min 1.50
_diffrn_standards_decay_% 0
_diffrn_standards_interval_count 0
_diffrn_standards_number 0
_exptl_absorpt_coefficient_mu 9.835
_exptl_absorpt_correction_T_max 0.1842
_exptl_absorpt_correction_T_min 0.1348
_exptl_absorpt_correction_type multi-scan
_exptl_absorpt_process_details 'SADABS (Sheldrick, 1997)'
_exptl_crystal_colour yellow-orange
_exptl_crystal_density_diffrn 2.382
_exptl_crystal_density_method 'not measured'
_exptl_crystal_description block
_exptl_crystal_F_000 2368
_exptl_crystal_size_max 0.34
_exptl_crystal_size_mid 0.28
_exptl_crystal_size_min 0.26
_refine_diff_density_max 2.240
_refine_diff_density_min -1.355
_refine_diff_density_rms 0.140
_refine_ls_extinction_method none
_refine_ls_goodness_of_fit_ref 1.055
_refine_ls_hydrogen_treatment constr
_refine_ls_matrix_type full
_refine_ls_number_parameters 394
_refine_ls_number_reflns 8965
_refine_ls_number_restraints 0
_refine_ls_restrained_S_all 1.055
_refine_ls_R_factor_all 0.0322
_refine_ls_R_factor_gt 0.0265
_refine_ls_shift/su_max 0.002
_refine_ls_shift/su_mean 0.000
_refine_ls_structure_factor_coef Fsqd
_refine_ls_weighting_details 'calc w=1/[\s^2^(Fo^2^)+(0.0191P)^2^+9.7235P] where P=(Fo^2^+2Fc^2^)/3'
_refine_ls_weighting_scheme calc
_refine_ls_wR_factor_gt 0.0578
_refine_ls_wR_factor_ref 0.0595
_reflns_number_gt 7887
_reflns_number_total 8965
_reflns_threshold_expression I>2\s(I)
_cod_data_source_file b618806k.txt
_cod_data_source_block 3
_cod_original_sg_symbol_H-M 'P 21/c'
_cod_database_code 7005272

loop_
_symmetry_equiv_pos_as_xyz
'x, y, z'
'-x, y+1/2, -z+1/2'
'-x, -y, -z'
'x, -y-1/2, z-1/2'

loop_
_atom_site_label
_atom_site_type_symbol
_atom_site_fract_x
_atom_site_fract_y
_atom_site_fract_z
_atom_site_U_iso_or_equiv
_atom_site_adp_type
_atom_site_occupancy
_atom_site_symmetry_multiplicity
_atom_site_calc_flag
_atom_site_refinement_flags
_atom_site_disorder_assembly
_atom_site_disorder_group
W1 W 0.392794(11) 0.902441(17) 0.124176(5) 0.01800(4) Uani 1 1 d . . .
W2 W 0.109777(11) 0.409231(17) 0.877276(5) 0.01883(4) Uani 1 1 d . . .
Sn1' Sn 0.49380(2) 1.08091(4) 0.189280(11) 0.02329(7) Uani 0.60 1 d P A .
Sn1 Sn 0.33574(3) 1.15296(4) 0.080245(12) 0.02464(8) Uani 0.40 1 d P A .
Ge1' Ge 0.33574(3) 1.15296(4) 0.080245(12) 0.02464(8) Uani 0.60 1 d P A 5
Cl1' Cl 0.5266(2) 1.3242(4) 0.16036(13) 0.0515(7) Uani 0.60 1 d P A 1
Cl2' Cl 0.2185(6) 1.0838(9) 0.0150(3) 0.057(2) Uani 0.60 1 d P A 1
C11' C 0.6483(9) 1.0488(14) 0.2105(5) 0.034(2) Uani 0.60 1 d P A 1
H11A H 0.6746 1.1237 0.2340 0.051 Uiso 0.60 1 calc PR A 1
H11B H 0.6808 1.0591 0.1835 0.051 Uiso 0.60 1 calc PR A 1
H11C H 0.6608 0.9489 0.2238 0.051 Uiso 0.60 1 calc PR A 1
C12' C 0.4322(14) 1.137(2) 0.2500(5) 0.046(4) Uani 0.60 1 d P A 1
H12A H 0.4779 1.2030 0.2703 0.070 Uiso 0.60 1 calc PR A 1
H12B H 0.4218 1.0460 0.2669 0.070 Uiso 0.60 1 calc PR A 1
H12C H 0.3690 1.1885 0.2402 0.070 Uiso 0.60 1 calc PR A 1
C13' C 0.2474(9) 1.2882(14) 0.1083(5) 0.024(2) Uani 0.60 1 d P A 1
H13A H 0.2322 1.3769 0.0887 0.036 Uiso 0.60 1 calc PR A 1
H13B H 0.2805 1.3184 0.1395 0.036 Uiso 0.60 1 calc PR A 1
H13C H 0.1860 1.2358 0.1105 0.036 Uiso 0.60 1 calc PR A 1
C14' C 0.4226(11) 1.2708(15) 0.0499(5) 0.036(3) Uani 0.60 1 d P A 1
H14A H 0.3875 1.3595 0.0360 0.054 Uiso 0.60 1 calc PR A 1
H14B H 0.4444 1.2113 0.0255 0.054 Uiso 0.60 1 calc PR A 1
H14C H 0.4802 1.3016 0.0729 0.054 Uiso 0.60 1 calc PR A 1
Ge1 Ge 0.49380(2) 1.08091(4) 0.189280(11) 0.02329(7) Uani 0.40 1 d P A 5
Cl1 Cl 0.5123(4) 1.3467(6) 0.17265(16) 0.0423(12) Uiso 0.40 1 d P A 2
Cl2 Cl 0.2134(6) 1.0819(8) 0.0156(3) 0.0230(17) Uani 0.40 1 d P A 2
C11 C 0.6372(16) 1.026(3) 0.2205(7) 0.036(5) Uiso 0.40 1 d P A 2
H11D H 0.6625 1.1009 0.2441 0.054 Uiso 0.40 1 calc PR A 2
H11E H 0.6793 1.0232 0.1968 0.054 Uiso 0.40 1 calc PR A 2
H11F H 0.6375 0.9278 0.2353 0.054 Uiso 0.40 1 calc PR A 2
C12 C 0.438(2) 1.155(3) 0.2410(8) 0.045(7) Uiso 0.40 1 d P A 2
H12D H 0.4859 1.2201 0.2603 0.068 Uiso 0.40 1 calc PR A 2
H12E H 0.4221 1.0707 0.2597 0.068 Uiso 0.40 1 calc PR A 2
H12F H 0.3778 1.2113 0.2291 0.068 Uiso 0.40 1 calc PR A 2
C13 C 0.2634(16) 1.312(3) 0.1138(8) 0.029(5) Uiso 0.40 1 d P A 2
H13D H 0.2464 1.3981 0.0933 0.043 Uiso 0.40 1 calc PR A 2
H13E H 0.3068 1.3439 0.1425 0.043 Uiso 0.40 1 calc PR A 2
H13F H 0.2030 1.2685 0.1214 0.043 Uiso 0.40 1 calc PR A 2
C14 C 0.4187(18) 1.282(3) 0.0386(7) 0.035(5) Uiso 0.40 1 d P A 2
H14D H 0.3803 1.3694 0.0262 0.053 Uiso 0.40 1 calc PR A 2
H14E H 0.4326 1.2204 0.0128 0.053 Uiso 0.40 1 calc PR A 2
H14F H 0.4810 1.3138 0.0579 0.053 Uiso 0.40 1 calc PR A 2
Sn2 Sn 0.14596(2) 0.65581(4) 0.930111(11) 0.02245(7) Uani 0.60 1 d P B .
Sn2' Sn 0.06220(3) 0.59951(4) 0.809442(13) 0.02865(9) Uani 0.40 1 d P B .
Ge2 Ge 0.06220(3) 0.59951(4) 0.809442(13) 0.02865(9) Uani 0.60 1 d P B 5
Cl3 Cl 0.2000(3) 0.5536(9) 1.0088(2) 0.0283(16) Uani 0.60 1 d P B 3
C11A C 0.1346(14) 0.608(4) 0.7556(9) 0.048(5) Uani 0.60 1 d P B 3
H11G H 0.1051 0.6855 0.7337 0.071 Uiso 0.60 1 calc PR B 3
H11H H 0.1298 0.5115 0.7398 0.071 Uiso 0.60 1 calc PR B 3
H11I H 0.2041 0.6323 0.7672 0.071 Uiso 0.60 1 calc PR B 3
C12A C -0.0671(9) 0.6259(16) 0.7720(4) 0.048(3) Uani 0.60 1 d P B 3
H12G H -0.0648 0.7057 0.7493 0.072 Uiso 0.60 1 calc PR B 3
H12H H -0.1141 0.6526 0.7921 0.072 Uiso 0.60 1 calc PR B 3
H12I H -0.0881 0.5328 0.7555 0.072 Uiso 0.60 1 calc PR B 3
Ge2' Ge 0.14596(2) 0.65581(4) 0.930111(11) 0.02245(7) Uani 0.40 1 d P B 5
Cl3' Cl 0.2032(8) 0.5597(15) 1.0070(4) 0.044(3) Uani 0.40 1 d P B 4
C11B C 0.1606(19) 0.621(5) 0.7625(11) 0.033(5) Uani 0.40 1 d P B 4
H11J H 0.1352 0.6953 0.7388 0.050 Uiso 0.40 1 calc PR B 4
H11K H 0.1670 0.5245 0.7475 0.050 Uiso 0.40 1 calc PR B 4
H11L H 0.2253 0.6526 0.7794 0.050 Uiso 0.40 1 calc PR B 4
C12B C -0.0953(14) 0.616(3) 0.7772(8) 0.044(5) Uiso 0.40 1 d P B 4
H12J H -0.1033 0.6904 0.7521 0.066 Uiso 0.40 1 calc PR B 4
H12K H -0.1336 0.6470 0.8008 0.066 Uiso 0.40 1 calc PR B 4
H12L H -0.1189 0.5192 0.7644 0.066 Uiso 0.40 1 calc PR B 4
Cl4 Cl 0.07773(15) 0.85529(16) 0.83122(6) 0.0651(5) Uani 1 1 d . . .
C1 C 0.5474(3) 0.8104(5) 0.12639(17) 0.0342(10) Uani 1 1 d . A .
H1A H 0.5998 0.7981 0.1547 0.041 Uiso 1 1 calc R . .
C2 C 0.5345(3) 0.9353(5) 0.09577(18) 0.0340(10) Uani 1 1 d . A .
H2A H 0.5760 1.0276 0.0993 0.041 Uiso 1 1 calc R . .
C3 C 0.4606(4) 0.8992(5) 0.05656(16) 0.0319(10) Uani 1 1 d . A .
H3A H 0.4395 0.9632 0.0285 0.038 Uiso 1 1 calc R . .
C4 C 0.4262(3) 0.7565(5) 0.06312(15) 0.0297(9) Uani 1 1 d . A .
H4A H 0.3764 0.7000 0.0405 0.036 Uiso 1 1 calc R . .
C5 C 0.4802(3) 0.7002(5) 0.10568(17) 0.0315(10) Uani 1 1 d . A .
H5A H 0.4754 0.5965 0.1177 0.038 Uiso 1 1 calc R . .
C6 C 0.2509(3) 0.7598(5) 0.11651(16) 0.0326(10) Uani 1 1 d . A .
H6A H 0.2250 0.6922 0.0899 0.039 Uiso 1 1 calc R . .
C7 C 0.2229(3) 0.9096(5) 0.12114(15) 0.0300(9) Uani 1 1 d . A .
H7A H 0.1742 0.9670 0.0982 0.036 Uiso 1 1 calc R . .
C8 C 0.2720(3) 0.9622(5) 0.16538(14) 0.0250(8) Uani 1 1 d . A .
H8A H 0.2622 1.0618 0.1792 0.030 Uiso 1 1 calc R . .
C9 C 0.3276(3) 0.8405(5) 0.18882(14) 0.0266(8) Uani 1 1 d . A .
H9A H 0.3637 0.8403 0.2218 0.032 Uiso 1 1 calc R . .
C10 C 0.3147(3) 0.7177(5) 0.15842(16) 0.0311(9) Uani 1 1 d . A .
H10A H 0.3411 0.6151 0.1661 0.037 Uiso 1 1 calc R . .
C1A C 0.2789(3) 0.4035(5) 0.90718(15) 0.0299(9) Uani 1 1 d . B .
H1AA H 0.3135 0.4592 0.9351 0.036 Uiso 1 1 calc R . .
C2A C 0.2624(3) 0.4560(5) 0.86036(15) 0.0270(9) Uani 1 1 d . B .
H2AA H 0.2853 0.5537 0.8497 0.032 Uiso 1 1 calc R . .
C3A C 0.2183(3) 0.3382(5) 0.83070(15) 0.0270(9) Uani 1 1 d . B .
H3AA H 0.2057 0.3380 0.7959 0.032 Uiso 1 1 calc R . .
C4A C 0.2064(3) 0.2160(5) 0.85989(17) 0.0313(10) Uani 1 1 d . B .
H4AA H 0.1823 0.1146 0.8491 0.038 Uiso 1 1 calc R . .
C5A C 0.2429(3) 0.2576(5) 0.90682(16) 0.0327(10) Uani 1 1 d . B .
H5AA H 0.2477 0.1908 0.9346 0.039 Uiso 1 1 calc R . .
C6A C -0.0498(3) 0.3419(6) 0.84905(17) 0.0348(10) Uani 1 1 d . B .
H6AA H -0.0837 0.3438 0.8157 0.042 Uiso 1 1 calc R . .
C7A C -0.0500(3) 0.4581(5) 0.88254(17) 0.0310(10) Uani 1 1 d . B .
H7AA H -0.0836 0.5568 0.8762 0.037 Uiso 1 1 calc R . .
C8A C -0.0048(3) 0.4043(5) 0.92728(17) 0.0340(10) Uani 1 1 d . B .
H8AA H 0.0005 0.4589 0.9575 0.041 Uiso 1 1 calc R . .
C9A C 0.0259(3) 0.2561(6) 0.92130(18) 0.0377(11) Uani 1 1 d . B .
H9AA H 0.0569 0.1872 0.9467 0.045 Uiso 1 1 calc R . .
C10A C -0.0023(3) 0.2184(5) 0.87338(19) 0.0371(11) Uani 1 1 d . B .
H10B H 0.0049 0.1176 0.8597 0.045 Uiso 1 1 calc R . .
C13A C 0.0348(4) 0.7895(6) 0.94697(19) 0.0446(12) Uani 1 1 d . B 6
H13G H 0.0642 0.8737 0.9660 0.067 Uiso 1 1 calc R B 6
H13H H -0.0059 0.7309 0.9645 0.067 Uiso 1 1 calc R B 6
H13I H -0.0063 0.8270 0.9183 0.067 Uiso 1 1 calc R B 6
C14A C 0.2693(4) 0.7852(6) 0.92771(19) 0.0437(12) Uani 1 1 d . B 6
H14G H 0.2702 0.8706 0.9487 0.065 Uiso 1 1 calc R B 6
H14H H 0.2671 0.8211 0.8958 0.065 Uiso 1 1 calc R B 6
H14I H 0.3289 0.7252 0.9374 0.065 Uiso 1 1 calc R B 6

loop_
_atom_site_aniso_label
_atom_site_aniso_U_11
_atom_site_aniso_U_22
_atom_site_aniso_U_33
_atom_site_aniso_U_23
_atom_site_aniso_U_13
_atom_site_aniso_U_12
W1 0.01686(7) 0.01609(7) 0.02213(8) -0.00046(6) 0.00645(5) -0.00065(6)
W2 0.01591(7) 0.01689(8) 0.02475(8) -0.00298(6) 0.00652(6) -0.00118(6)
Sn1' 0.02086(15) 0.02026(15) 0.02776(16) -0.00291(13) 0.00183(12) -0.00247(12)
Sn1 0.02589(17) 0.02462(18) 0.02464(17) 0.00318(14) 0.00785(13) 0.00688(14)
Ge1' 0.02589(17) 0.02462(18) 0.02464(17) 0.00318(14) 0.00785(13) 0.00688(14)
Cl1' 0.0504(16) 0.0404(15) 0.067(2) 0.0134(15) 0.0207(15) -0.0085(12)
Cl2' 0.070(4) 0.065(4) 0.029(4) 0.002(3) -0.012(3) 0.007(3)
C11' 0.029(5) 0.031(5) 0.041(6) -0.002(5) 0.007(4) -0.004(4)
C12' 0.059(7) 0.055(8) 0.027(6) -0.028(6) 0.013(6) -0.029(6)
C13' 0.018(5) 0.020(5) 0.032(5) -0.001(4) -0.001(4) 0.001(4)
C14' 0.049(6) 0.033(5) 0.028(6) 0.015(5) 0.011(5) 0.006(4)
Ge1 0.02086(15) 0.02026(15) 0.02776(16) -0.00291(13) 0.00183(12) -0.00247(12)
Cl2 0.028(3) 0.020(3) 0.021(4) 0.005(2) 0.005(3) 0.002(2)
Sn2 0.01939(14) 0.02607(16) 0.02231(14) -0.00738(13) 0.00488(11) -0.00274(12)
Sn2' 0.0388(2) 0.02458(18) 0.02176(16) 0.00282(14) 0.00341(15) 0.00379(16)
Ge2 0.0388(2) 0.02458(18) 0.02176(16) 0.00282(14) 0.00341(15) 0.00379(16)
Cl3 0.0214(16) 0.039(3) 0.024(3) -0.0012(19) 0.0041(16) 0.0016(16)
C11A 0.039(12) 0.063(9) 0.039(9) 0.023(7) 0.002(8) 0.006(10)
C12A 0.036(6) 0.060(7) 0.045(6) 0.025(5) -0.002(5) 0.008(5)
Ge2' 0.01939(14) 0.02607(16) 0.02231(14) -0.00738(13) 0.00488(11) -0.00274(12)
Cl3' 0.076(6) 0.034(5) 0.016(4) -0.007(3) -0.008(3) -0.004(4)
C11B 0.017(11) 0.061(12) 0.022(9) 0.022(9) 0.004(8) 0.002(9)
Cl4 0.1060(14) 0.0310(7) 0.0546(9) -0.0041(6) 0.0051(9) -0.0064(8)
C1 0.0186(19) 0.039(3) 0.045(3) -0.011(2) 0.0048(18) 0.0079(18)
C2 0.029(2) 0.026(2) 0.054(3) -0.009(2) 0.026(2) -0.0022(18)
C3 0.042(3) 0.028(2) 0.033(2) 0.0028(18) 0.023(2) 0.0097(19)
C4 0.029(2) 0.030(2) 0.031(2) -0.0105(18) 0.0103(17) 0.0037(18)
C5 0.034(2) 0.019(2) 0.044(3) -0.0039(18) 0.014(2) 0.0051(17)
C6 0.028(2) 0.037(2) 0.036(2) -0.010(2) 0.0128(18) -0.0166(19)
C7 0.0137(17) 0.047(3) 0.032(2) 0.004(2) 0.0097(16) -0.0050(18)
C8 0.0190(18) 0.030(2) 0.029(2) 0.0014(17) 0.0126(16) 0.0007(16)
C9 0.029(2) 0.027(2) 0.0258(19) 0.0036(17) 0.0117(16) -0.0023(17)
C10 0.038(2) 0.024(2) 0.036(2) 0.0066(18) 0.0188(19) -0.0051(18)
C1A 0.0172(18) 0.039(2) 0.032(2) -0.0110(19) 0.0022(16) 0.0051(17)
C2A 0.0201(18) 0.028(2) 0.035(2) -0.0029(18) 0.0131(17) -0.0040(16)
C3A 0.0205(18) 0.033(2) 0.030(2) -0.0074(18) 0.0101(16) 0.0018(17)
C4A 0.0200(19) 0.025(2) 0.052(3) -0.008(2) 0.0138(19) 0.0022(16)
C5A 0.026(2) 0.035(2) 0.039(2) 0.010(2) 0.0084(18) 0.0128(18)
C6A 0.0181(19) 0.043(3) 0.044(3) -0.012(2) 0.0066(18) -0.0074(19)
C7A 0.0163(18) 0.031(2) 0.048(3) -0.008(2) 0.0120(18) -0.0031(17)
C8A 0.027(2) 0.041(3) 0.038(2) -0.009(2) 0.0190(19) -0.0118(19)
C9A 0.029(2) 0.038(3) 0.051(3) 0.011(2) 0.017(2) -0.008(2)
C10A 0.027(2) 0.027(2) 0.063(3) -0.011(2) 0.022(2) -0.0114(18)
C13A 0.038(3) 0.050(3) 0.045(3) -0.005(2) 0.004(2) -0.005(2)
C14A 0.046(3) 0.039(3) 0.048(3) -0.008(2) 0.015(2) -0.004(2)

loop_
_atom_type_symbol
_atom_type_description
_atom_type_scat_dispersion_real
_atom_type_scat_dispersion_imag
_atom_type_scat_source
C C 0.0033 0.0016 'International Tables Vol C Tables 4.2.6.8 and 6.1.1.4'
H H 0.0000 0.0000 'International Tables Vol C Tables 4.2.6.8 and 6.1.1.4'
Cl Cl 0.1484 0.1585 'International Tables Vol C Tables 4.2.6.8 and 6.1.1.4'
Sn Sn -0.6537 1.4246 'International Tables Vol C Tables 4.2.6.8 and 6.1.1.4'
W W -0.8490 6.8722 'International Tables Vol C Tables 4.2.6.8 and 6.1.1.4'
Ge Ge 0.1547 1.8001 'International Tables Vol C Tables 4.2.6.8 and 6.1.1.4'

loop_
_geom_angle_atom_site_label_1
_geom_angle_atom_site_label_2
_geom_angle_atom_site_label_3
_geom_angle
_geom_angle_site_symmetry_1
_geom_angle_site_symmetry_3
_geom_angle_publ_flag
C1 W1 C2 36.48(18) . . ?
C1 W1 C8 146.87(16) . . ?
C2 W1 C8 156.39(16) . . ?
C1 W1 C5 36.01(16) . . ?
C2 W1 C5 59.65(16) . . ?
C8 W1 C5 140.52(16) . . ?
C1 W1 C10 103.68(18) . . ?
C2 W1 C10 138.79(17) . . ?
C8 W1 C10 59.80(16) . . ?
C5 W1 C10 80.83(17) . . ?
C1 W1 C9 113.13(17) . . ?
C2 W1 C9 145.04(17) . . ?
C8 W1 C9 36.39(15) . . ?
C5 W1 C9 107.60(16) . . ?
C10 W1 C9 35.55(15) . . ?
C1 W1 C6 124.97(18) . . ?
C2 W1 C6 143.41(16) . . ?
C8 W1 C6 59.79(16) . . ?
C5 W1 C6 90.63(17) . . ?
C10 W1 C6 35.88(17) . . ?
C9 W1 C6 59.75(15) . . ?
C1 W1 C4 60.14(16) . . ?
C2 W1 C4 59.35(16) . . ?
C8 W1 C4 143.11(16) . . ?
C5 W1 C4 35.80(16) . . ?
C10 W1 C4 95.85(16) . . ?
C9 W1 C4 130.91(16) . . ?
C6 W1 C4 84.07(16) . . ?
C1 W1 C7 160.31(17) . . ?
C2 W1 C7 155.03(17) . . ?
C8 W1 C7 35.93(15) . . ?
C5 W1 C7 125.46(17) . . ?
C10 W1 C7 59.29(17) . . ?
C9 W1 C7 59.83(15) . . ?
C6 W1 C7 35.39(17) . . ?
C4 W1 C7 108.96(16) . . ?
C1 W1 C3 60.14(17) . . ?
C2 W1 C3 35.97(17) . . ?
C8 W1 C3 152.83(16) . . ?
C5 W1 C3 58.85(16) . . ?
C10 W1 C3 130.54(16) . . ?
C9 W1 C3 165.32(16) . . ?
C6 W1 C3 111.90(17) . . ?
C4 W1 C3 34.71(16) . . ?
C7 W1 C3 121.55(16) . . ?
C1 W1 Sn1 121.19(13) . . ?
C2 W1 Sn1 84.93(12) . . ?
C8 W1 Sn1 82.84(11) . . ?
C5 W1 Sn1 132.98(12) . . ?
C10 W1 Sn1 134.71(12) . . ?
C9 W1 Sn1 118.59(11) . . ?
C6 W1 Sn1 104.62(13) . . ?
C4 W1 Sn1 100.93(11) . . ?
C7 W1 Sn1 75.47(12) . . ?
C3 W1 Sn1 74.25(11) . . ?
C1 W1 Sn1' 80.42(12) . . ?
C2 W1 Sn1' 79.14(12) . . ?
C8 W1 Sn1' 79.66(11) . . ?
C5 W1 Sn1' 114.39(12) . . ?
C10 W1 Sn1' 110.24(12) . . ?
C9 W1 Sn1' 77.98(11) . . ?
C6 W1 Sn1' 136.14(11) . . ?
C4 W1 Sn1' 137.08(11) . . ?
C7 W1 Sn1' 113.58(12) . . ?
C3 W1 Sn1' 111.87(12) . . ?
Sn1 W1 Sn1' 84.624(12) . . ?
C7A W2 C6A 36.50(16) . . ?
C7A W2 C2A 156.73(17) . . ?
C6A W2 C2A 146.50(17) . . ?
C7A W2 C3A 146.99(16) . . ?
C6A W2 C3A 113.75(16) . . ?
C2A W2 C3A 36.41(15) . . ?
C7A W2 C10A 59.76(17) . . ?
C6A W2 C10A 35.90(18) . . ?
C2A W2 C10A 139.80(16) . . ?
C3A W2 C10A 105.67(16) . . ?
C7A W2 C4A 140.03(16) . . ?
C6A W2 C4A 106.25(17) . . ?
C2A W2 C4A 59.79(16) . . ?
C3A W2 C4A 35.96(16) . . ?
C10A W2 C4A 80.72(16) . . ?
C7A W2 C5A 142.78(17) . . ?
C6A W2 C5A 128.56(18) . . ?
C2A W2 C5A 59.41(16) . . ?
C3A W2 C5A 59.96(16) . . ?
C10A W2 C5A 93.48(18) . . ?
C4A W2 C5A 35.83(16) . . ?
C7A W2 C9A 59.48(18) . . ?
C6A W2 C9A 60.05(18) . . ?
C2A W2 C9A 142.86(17) . . ?
C3A W2 C9A 127.50(17) . . ?
C10A W2 C9A 35.86(18) . . ?
C4A W2 C9A 92.52(18) . . ?
C5A W2 C9A 83.56(17) . . ?
C7A W2 C1A 152.89(16) . . ?
C6A W2 C1A 163.42(18) . . ?
C2A W2 C1A 35.88(16) . . ?
C3A W2 C1A 60.00(15) . . ?
C10A W2 C1A 128.25(18) . . ?
C4A W2 C1A 59.12(15) . . ?
C5A W2 C1A 34.97(16) . . ?
C9A W2 C1A 110.07(17) . . ?
C7A W2 C8A 35.93(17) . . ?
C6A W2 C8A 60.33(17) . . ?
C2A W2 C8A 153.04(16) . . ?
C3A W2 C8A 162.76(17) . . ?
C10A W2 C8A 59.46(17) . . ?
C4A W2 C8A 127.48(17) . . ?
C5A W2 C8A 109.57(17) . . ?
C9A W2 C8A 35.30(17) . . ?
C1A W2 C8A 120.50(16) . . ?
C7A W2 Sn2' 79.24(13) . . ?
C6A W2 Sn2' 78.86(14) . . ?
C2A W2 Sn2' 80.19(11) . . ?
C3A W2 Sn2' 80.30(11) . . ?
C10A W2 Sn2' 112.15(14) . . ?
C4A W2 Sn2' 113.66(12) . . ?
C5A W2 Sn2' 137.61(12) . . ?
C9A W2 Sn2' 136.43(13) . . ?
C1A W2 Sn2' 113.20(12) . . ?
C8A W2 Sn2' 112.47(13) . . ?
C7A W2 Sn2 83.32(11) . . ?
C6A W2 Sn2 119.31(12) . . ?
C2A W2 Sn2 83.78(11) . . ?
C3A W2 Sn2 119.79(11) . . ?
C10A W2 Sn2 133.97(12) . . ?
C4A W2 Sn2 133.79(11) . . ?
C5A W2 Sn2 102.54(12) . . ?
C9A W2 Sn2 103.10(13) . . ?
C1A W2 Sn2 74.67(11) . . ?
C8A W2 Sn2 74.51(12) . . ?
Sn2' W2 Sn2 83.827(12) . . ?
C12 Sn1' C11 102.7(10) . . ?
C12 Sn1' C11' 109.8(10) . . ?
C11 Sn1' C11' 11.1(6) . . ?
C12 Sn1' C12' 6.6(13) . . ?
C11 Sn1' C12' 100.4(7) . . ?
C11' Sn1' C12' 108.4(6) . . ?
C12 Sn1' Cl1' 95.2(9) . . ?
C11 Sn1' Cl1' 98.3(6) . . ?
C11' Sn1' Cl1' 89.0(4) . . ?
C12' Sn1' Cl1' 101.7(5) . . ?
C12 Sn1' Cl1 83.8(9) . . ?
C11 Sn1' Cl1 101.1(6) . . ?
C11' Sn1' Cl1 93.1(4) . . ?
C12' Sn1' Cl1 90.3(5) . . ?
Cl1' Sn1' Cl1 11.37(12) . . ?
C12 Sn1' W1 122.1(9) . . ?
C11 Sn1' W1 120.0(6) . . ?
C11' Sn1' W1 119.4(3) . . ?
C12' Sn1' W1 119.5(4) . . ?
Cl1' Sn1' W1 113.51(9) . . ?
Cl1 Sn1' W1 119.99(12) . . ?
C14' Sn1 C13' 109.4(6) . . ?
C14' Sn1 C13 103.4(7) . . ?
C13' Sn1 C13 8.9(7) . . ?
C14' Sn1 C14 7.2(9) . . ?
C13' Sn1 C14 109.4(8) . . ?
C13 Sn1 C14 104.4(9) . . ?
C14' Sn1 Cl2' 99.5(5) . . ?
C13' Sn1 Cl2' 96.5(4) . . ?
C13 Sn1 Cl2' 104.2(6) . . ?
C14 Sn1 Cl2' 92.3(6) . . ?
C14' Sn1 Cl2 101.1(5) . . ?
C13' Sn1 Cl2 95.2(4) . . ?
C13 Sn1 Cl2 103.1(6) . . ?
C14 Sn1 Cl2 93.9(6) . . ?
Cl2' Sn1 Cl2 1.7(4) . . ?
C14' Sn1 W1 122.4(4) . . ?
C13' Sn1 W1 117.9(4) . . ?
C13 Sn1 W1 118.7(7) . . ?
C14 Sn1 W1 126.2(7) . . ?
Cl2' Sn1 W1 105.69(19) . . ?
Cl2 Sn1 W1 105.29(17) . . ?
Sn1' C11' H11A 109.5 . . ?
Sn1' C11' H11B 109.5 . . ?
H11A C11' H11B 109.5 . . ?
Sn1' C11' H11C 109.5 . . ?
H11A C11' H11C 109.5 . . ?
H11B C11' H11C 109.5 . . ?
Sn1' C12' H12A 109.5 . . ?
Sn1' C12' H12B 109.5 . . ?
H12A C12' H12B 109.5 . . ?
Sn1' C12' H12C 109.5 . . ?
H12A C12' H12C 109.5 . . ?
H12B C12' H12C 109.5 . . ?
Sn1 C13' H13A 109.5 . . ?
Sn1 C13' H13B 109.5 . . ?
H13A C13' H13B 109.5 . . ?
Sn1 C13' H13C 109.5 . . ?
H13A C13' H13C 109.5 . . ?
H13B C13' H13C 109.5 . . ?
Sn1 C14' H14A 109.5 . . ?
Sn1 C14' H14B 109.5 . . ?
H14A C14' H14B 109.5 . . ?
Sn1 C14' H14C 109.5 . . ?
H14A C14' H14C 109.5 . . ?
H14B C14' H14C 109.5 . . ?
Sn1' C11 H11D 109.5 . . ?
Sn1' C11 H11E 109.5 . . ?
H11D C11 H11E 109.5 . . ?
Sn1' C11 H11F 109.5 . . ?
H11D C11 H11F 109.5 . . ?
H11E C11 H11F 109.5 . . ?
Sn1' C12 H12D 109.5 . . ?
Sn1' C12 H12E 109.5 . . ?
H12D C12 H12E 109.5 . . ?
Sn1' C12 H12F 109.5 . . ?
H12D C12 H12F 109.5 . . ?
H12E C12 H12F 109.5 . . ?
Sn1 C13 H13D 109.5 . . ?
Sn1 C13 H13E 109.5 . . ?
H13D C13 H13E 109.5 . . ?
Sn1 C13 H13F 109.5 . . ?
H13D C13 H13F 109.5 . . ?
H13E C13 H13F 109.5 . . ?
Sn1 C14 H14D 109.5 . . ?
Sn1 C14 H14E 109.5 . . ?
H14D C14 H14E 109.5 . . ?
Sn1 C14 H14F 109.5 . . ?
H14D C14 H14F 109.5 . . ?
H14E C14 H14F 109.5 . . ?
C14A Sn2 C13A 109.3(2) . . ?
C14A Sn2 Cl3' 95.8(3) . . ?
C13A Sn2 Cl3' 96.7(3) . . ?
C14A Sn2 Cl3 97.5(2) . . ?
C13A Sn2 Cl3 96.0(2) . . ?
Cl3' Sn2 Cl3 1.6(4) . . ?
C14A Sn2 W2 120.58(15) . . ?
C13A Sn2 W2 122.93(15) . . ?
Cl3' Sn2 W2 103.7(3) . . ?
Cl3 Sn2 W2 102.86(18) . . ?
C12A Sn2' C11A 95.2(7) . . ?
C12A Sn2' C11B 104.9(8) . . ?
C11A Sn2' C11B 10.7(11) . . ?
C12A Sn2' C12B 9.8(8) . . ?
C11A Sn2' C12B 104.7(8) . . ?
C11B Sn2' C12B 114.6(9) . . ?
C12A Sn2' Cl4 93.6(4) . . ?
C11A Sn2' Cl4 97.9(9) . . ?
C11B Sn2' Cl4 92.8(13) . . ?
C12B Sn2' Cl4 94.7(6) . . ?
C12A Sn2' W2 126.2(4) . . ?
C11A Sn2' W2 121.9(8) . . ?
C11B Sn2' W2 116.9(11) . . ?
C12B Sn2' W2 117.4(6) . . ?
Cl4 Sn2' W2 115.47(4) . . ?
Sn2' C11A H11G 109.5 . . ?
Sn2' C11A H11H 109.5 . . ?
H11G C11A H11H 109.5 . . ?
Sn2' C11A H11I 109.5 . . ?
H11G C11A H11I 109.5 . . ?
H11H C11A H11I 109.5 . . ?
Sn2' C12A H12G 109.5 . . ?
Sn2' C12A H12H 109.5 . . ?
H12G C12A H12H 109.5 . . ?
Sn2' C12A H12I 109.5 . . ?
H12G C12A H12I 109.5 . . ?
H12H C12A H12I 109.5 . . ?
Sn2' C11B H11J 109.5 . . ?
Sn2' C11B H11K 109.5 . . ?
H11J C11B H11K 109.5 . . ?
Sn2' C11B H11L 109.5 . . ?
H11J C11B H11L 109.5 . . ?
H11K C11B H11L 109.5 . . ?
Sn2' C12B H12J 109.5 . . ?
Sn2' C12B H12K 109.5 . . ?
H12J C12B H12K 109.5 . . ?
Sn2' C12B H12L 109.5 . . ?
H12J C12B H12L 109.5 . . ?
H12K C12B H12L 109.5 . . ?
C5 C1 C2 106.5(4) . . ?
C5 C1 W1 72.8(2) . . ?
C2 C1 W1 71.8(2) . . ?
C5 C1 H1A 126.5 . . ?
C2 C1 H1A 126.5 . . ?
W1 C1 H1A 126.5 . . ?
C1 C2 C3 108.3(4) . . ?
C1 C2 W1 71.7(2) . . ?
C3 C2 W1 74.2(2) . . ?
C1 C2 H2A 125.6 . . ?
C3 C2 H2A 125.6 . . ?
W1 C2 H2A 125.6 . . ?
C4 C3 C2 108.1(4) . . ?
C4 C3 W1 72.3(2) . . ?
C2 C3 W1 69.8(2) . . ?
C4 C3 H3A 125.9 . . ?
C2 C3 H3A 125.9 . . ?
W1 C3 H3A 125.9 . . ?
C3 C4 C5 108.1(4) . . ?
C3 C4 W1 73.0(2) . . ?
C5 C4 W1 71.0(2) . . ?
C3 C4 H4A 125.8 . . ?
C5 C4 H4A 125.8 . . ?
W1 C4 H4A 125.8 . . ?
C1 C5 C4 108.9(4) . . ?
C1 C5 W1 71.2(2) . . ?
C4 C5 W1 73.2(2) . . ?
C1 C5 H5A 125.5 . . ?
C4 C5 H5A 125.5 . . ?
W1 C5 H5A 125.5 . . ?
C7 C6 C10 107.9(4) . . ?
C7 C6 W1 72.9(2) . . ?
C10 C6 W1 71.6(2) . . ?
C7 C6 H6A 125.9 . . ?
C10 C6 H6A 125.9 . . ?
W1 C6 H6A 125.9 . . ?
C6 C7 C8 108.0(4) . . ?
C6 C7 W1 71.7(2) . . ?
C8 C7 W1 70.5(2) . . ?
C6 C7 H7A 126.0 . . ?
C8 C7 H7A 126.0 . . ?
W1 C7 H7A 126.0 . . ?
C7 C8 C9 107.8(4) . . ?
C7 C8 W1 73.5(2) . . ?
C9 C8 W1 72.3(2) . . ?
C7 C8 H8A 125.9 . . ?
C9 C8 H8A 125.9 . . ?
W1 C8 H8A 125.9 . . ?
C10 C9 C8 107.4(4) . . ?
C10 C9 W1 72.2(2) . . ?
C8 C9 W1 71.3(2) . . ?
C10 C9 H9A 126.2 . . ?
C8 C9 H9A 126.2 . . ?
W1 C9 H9A 126.2 . . ?
C9 C10 C6 108.8(4) . . ?
C9 C10 W1 72.3(2) . . ?
C6 C10 W1 72.5(2) . . ?
C9 C10 H10A 125.5 . . ?
C6 C10 H10A 125.5 . . ?
W1 C10 H10A 125.5 . . ?
C5A C1A C2A 107.9(4) . . ?
C5A C1A W2 71.9(2) . . ?
C2A C1A W2 70.1(2) . . ?
C5A C1A H1AA 126.0 . . ?
C2A C1A H1AA 126.0 . . ?
W2 C1A H1AA 126.0 . . ?
C1A C2A C3A 108.3(4) . . ?
C1A C2A W2 74.0(2) . . ?
C3A C2A W2 71.9(2) . . ?
C1A C2A H2AA 125.7 . . ?
C3A C2A H2AA 125.7 . . ?
W2 C2A H2AA 125.7 . . ?
C4A C3A C2A 106.8(4) . . ?
C4A C3A W2 72.4(2) . . ?
C2A C3A W2 71.7(2) . . ?
C4A C3A H3AA 126.4 . . ?
C2A C3A H3AA 126.4 . . ?
W2 C3A H3AA 126.4 . . ?
C3A C4A C5A 108.6(4) . . ?
C3A C4A W2 71.7(2) . . ?
C5A C4A W2 72.9(2) . . ?
C3A C4A H4AA 125.6 . . ?
C5A C4A H4AA 125.6 . . ?
W2 C4A H4AA 125.6 . . ?
C1A C5A C4A 108.4(4) . . ?
C1A C5A W2 73.2(2) . . ?
C4A C5A W2 71.2(2) . . ?
C1A C5A H5AA 125.7 . . ?
C4A C5A H5AA 125.7 . . ?
W2 C5A H5AA 125.7 . . ?
C10A C6A C7A 106.6(4) . . ?
C10A C6A W2 72.4(2) . . ?
C7A C6A W2 71.5(2) . . ?
C10A C6A H6AA 126.5 . . ?
C7A C6A H6AA 126.5 . . ?
W2 C6A H6AA 126.5 . . ?
C8A C7A C6A 109.0(4) . . ?
C8A C7A W2 74.3(2) . . ?
C6A C7A W2 72.0(2) . . ?
C8A C7A H7AA 125.3 . . ?
C6A C7A H7AA 125.3 . . ?
W2 C7A H7AA 125.3 . . ?
C9A C8A C7A 107.2(4) . . ?
C9A C8A W2 71.9(3) . . ?
C7A C8A W2 69.7(2) . . ?
C9A C8A H8AA 126.4 . . ?
C7A C8A H8AA 126.4 . . ?
W2 C8A H8AA 126.4 . . ?
C8A C9A C10A 108.1(4) . . ?
C8A C9A W2 72.8(3) . . ?
C10A C9A W2 70.8(3) . . ?
C8A C9A H9AA 125.9 . . ?
C10A C9A H9AA 125.9 . . ?
W2 C9A H9AA 125.9 . . ?
C6A C10A C9A 109.1(4) . . ?
C6A C10A W2 71.7(3) . . ?
C9A C10A W2 73.4(3) . . ?
C6A C10A H10B 125.4 . . ?
C9A C10A H10B 125.4 . . ?
W2 C10A H10B 125.4 . . ?
Sn2 C13A H13G 109.5 . . ?
Sn2 C13A H13H 109.5 . . ?
H13G C13A H13H 109.5 . . ?
Sn2 C13A H13I 109.5 . . ?
H13G C13A H13I 109.5 . . ?
H13H C13A H13I 109.5 . . ?
Sn2 C14A H14G 109.5 . . ?
Sn2 C14A H14H 109.5 . . ?
H14G C14A H14H 109.5 . . ?
Sn2 C14A H14I 109.5 . . ?
H14G C14A H14I 109.5 . . ?
H14H C14A H14I 109.5 . . ?

loop_
_geom_bond_atom_site_label_1
_geom_bond_atom_site_label_2
_geom_bond_distance
_geom_bond_site_symmetry_2
_geom_bond_publ_flag
W1 C1 2.275(4) . ?
W1 C2 2.276(4) . ?
W1 C8 2.289(4) . ?
W1 C5 2.296(4) . ?
W1 C10 2.301(4) . ?
W1 C9 2.302(4) . ?
W1 C6 2.313(4) . ?
W1 C4 2.324(4) . ?
W1 C7 2.328(4) . ?
W1 C3 2.334(4) . ?
W1 Sn1 2.6347(4) . ?
W1 Sn1' 2.6735(3) . ?
W1 Ge1' 2.6347(4) . ?
W1 Ge1 2.6735(3) . ?
W2 C7A 2.278(4) . ?
W2 C6A 2.285(4) . ?
W2 C2A 2.286(4) . ?
W2 C3A 2.289(4) . ?
W2 C10A 2.294(4) . ?
W2 C4A 2.298(4) . ?
W2 C5A 2.320(4) . ?
W2 C9A 2.328(4) . ?
W2 C1A 2.336(4) . ?
W2 C8A 2.338(4) . ?
W2 Sn2' 2.6060(4) . ?
W2 Sn2 2.6902(3) . ?
W2 Ge2 2.6060(4) . ?
W2 Ge2' 2.6902(3) . ?
Ge1 C12 1.93(3) . ?
Ge1 C11 2.08(2) . ?
Sn1' C11' 2.126(12) . ?
Sn1' C12' 2.160(15) . ?
Sn1' Cl1' 2.411(3) . ?
Ge1 Cl1 2.454(6) . ?
Ge1' C14' 1.929(13) . ?
Ge1' C13' 1.998(12) . ?
Sn1 C13 2.08(2) . ?
Sn1 C14 2.15(2) . ?
Ge1' Cl2' 2.345(9) . ?
Sn1 Cl2 2.378(10) . ?
C11' H11A 0.9800 . ?
C11' H11B 0.9800 . ?
C11' H11C 0.9800 . ?
C12' H12A 0.9800 . ?
C12' H12B 0.9800 . ?
C12' H12C 0.9800 . ?
C13' H13A 0.9800 . ?
C13' H13B 0.9800 . ?
C13' H13C 0.9800 . ?
C14' H14A 0.9800 . ?
C14' H14B 0.9800 . ?
C14' H14C 0.9800 . ?
C11 H11D 0.9800 . ?
C11 H11E 0.9800 . ?
C11 H11F 0.9800 . ?
C12 H12D 0.9800 . ?
C12 H12E 0.9800 . ?
C12 H12F 0.9800 . ?
C13 H13D 0.9800 . ?
C13 H13E 0.9800 . ?
C13 H13F 0.9800 . ?
C14 H14D 0.9800 . ?
C14 H14E 0.9800 . ?
C14 H14F 0.9800 . ?
Sn2 C14A 2.069(5) . ?
Sn2 C13A 2.074(5) . ?
Ge2' C14A 2.069(5) . ?
Ge2' C13A 2.074(5) . ?
Ge2' Cl3' 2.401(12) . ?
Sn2 Cl3 2.460(7) . ?
Ge2 C12A 1.927(11) . ?
Ge2 C11A 2.01(3) . ?
Sn2' C11B 2.11(3) . ?
Sn2' C12B 2.21(2) . ?
Sn2' Cl4 2.3792(15) . ?
Ge2 Cl4 2.3792(15) . ?
C11A H11G 0.9800 . ?
C11A H11H 0.9800 . ?
C11A H11I 0.9800 . ?
C12A H12G 0.9800 . ?
C12A H12H 0.9800 . ?
C12A H12I 0.9800 . ?
C11B H11J 0.9800 . ?
C11B H11K 0.9800 . ?
C11B H11L 0.9800 . ?
C12B H12J 0.9800 . ?
C12B H12K 0.9800 . ?
C12B H12L 0.9800 . ?
C1 C5 1.413(6) . ?
C1 C2 1.424(7) . ?
C1 H1A 1.0000 . ?
C2 C3 1.424(7) . ?
C2 H2A 1.0000 . ?
C3 C4 1.389(6) . ?
C3 H3A 1.0000 . ?
C4 C5 1.420(6) . ?
C4 H4A 1.0000 . ?
C5 H5A 1.0000 . ?
C6 C7 1.411(7) . ?
C6 C10 1.421(7) . ?
C6 H6A 1.0000 . ?
C7 C8 1.424(6) . ?
C7 H7A 1.0000 . ?
C8 C9 1.433(6) . ?
C8 H8A 1.0000 . ?
C9 C10 1.405(6) . ?
C9 H9A 1.0000 . ?
C10 H10A 1.0000 . ?
C1A C5A 1.399(7) . ?
C1A C2A 1.424(6) . ?
C1A H1AA 1.0000 . ?
C2A C3A 1.429(6) . ?
C2A H2AA 1.0000 . ?
C3A C4A 1.416(6) . ?
C3A H3AA 1.0000 . ?
C4A C5A 1.421(7) . ?
C4A H4AA 1.0000 . ?
C5A H5AA 1.0000 . ?
C6A C10A 1.411(7) . ?
C6A C7A 1.429(6) . ?
C6A H6AA 1.0000 . ?
C7A C8A 1.425(7) . ?
C7A H7AA 1.0000 . ?
C8A C9A 1.415(7) . ?
C8A H8AA 1.0000 . ?
C9A C10A 1.423(7) . ?
C9A H9AA 1.0000 . ?
C10A H10B 1.0000 . ?
C13A H13G 0.9800 . ?
C13A H13H 0.9800 . ?
C13A H13I 0.9800 . ?
C14A H14G 0.9800 . ?
C14A H14H 0.9800 . ?
C14A H14I 0.9800 . ?
